data_7012915
loop_
_publ_author_name
'Andrei S. Batsanov'
'St\'ephanie M. Cornet'
'Keith B. Dillon'
'Andr\'es E. Goeta'
'Amber L. Thompson'
'Bao Yu Xue'

_publ_section_title
;
 The synthesis and characterisation of some Group 14 compounds
 containing the 2,4,6-(CF3)3C6H2, 2,6-(CF3)2C6H3 or 2,4-(CF3)2C6H3
 ligands
;
_journal_issue 12
_journal_name_full 'Dalton Trans.'
_journal_page_first 2496
_journal_page_last 2502
_journal_paper_doi 10.1039/b302544f
_journal_year 2003
_chemical_formula_moiety 'C16 H6 Cl2 F12 Sn'
_chemical_formula_sum 'C16 H6 Cl2 F12 Sn'
_chemical_formula_weight 615.80
_chemical_name_common Bis-(2,6-bis-trifluoromethyl-phenyl)-dichloro-stannane
_chemical_name_systematic
; 
Bis-(2,6-bis-trifluoromethyl-phenyl)-dichloro-stannane
;
_space_group_IT_number 2
_symmetry_cell_setting triclinic
_symmetry_space_group_name_Hall '-P 1'
_symmetry_space_group_name_H-M 'P -1'
_atom_sites_solution_hydrogens geom
_atom_sites_solution_primary direct
_atom_sites_solution_secondary difmap
_audit_creation_method SHELXL-97
_cell_angle_alpha 81.697(4)
_cell_angle_beta 83.970(4)
_cell_angle_gamma 82.135(4)
_cell_formula_units_Z 2
_cell_length_a 8.783(2)
_cell_length_b 9.095(2)
_cell_length_c 12.162(3)
_cell_measurement_reflns_used 507
_cell_measurement_temperature 150(2)
_cell_measurement_theta_max 21.77
_cell_measurement_theta_min 13.66
_cell_volume 948.7(4)
_computing_cell_refinement 'SMART-NT V5.0 (Bruker, 1998)'
_computing_data_collection 'SMART-NT V5.0 (Bruker, 1998)'
_computing_data_reduction 'SAINT-NT V5.0 (Bruker, 1998)'
_computing_molecular_graphics 'SHELXTL V5.1 (Bruker, 1998)'
_computing_publication_material 'Bruker SHELXTL'
_computing_structure_refinement 'SHELXL-97 (Sheldrick, 1997)'
_computing_structure_solution 'SHELXS-97 (Sheldrick, 1990)'
_diffrn_ambient_temperature 150(2)
_diffrn_detector_area_resol_mean 8
_diffrn_measured_fraction_theta_full 0.962
_diffrn_measured_fraction_theta_max 0.881
_diffrn_measurement_device_type 'Bruker SMART 1K CCD'
_diffrn_measurement_method '\w scans'
_diffrn_radiation_monochromator graphite
_diffrn_radiation_source 'fine-focus sealed tube'
_diffrn_radiation_type MoK\a
_diffrn_radiation_wavelength 0.71073
_diffrn_reflns_av_R_equivalents 0.0149
_diffrn_reflns_av_sigmaI/netI 0.0157
_diffrn_reflns_limit_h_max 12
_diffrn_reflns_limit_h_min -12
_diffrn_reflns_limit_k_max 12
_diffrn_reflns_limit_k_min -9
_diffrn_reflns_limit_l_max 17
_diffrn_reflns_limit_l_min -8
_diffrn_reflns_number 7949
_diffrn_reflns_theta_full 29.00
_diffrn_reflns_theta_max 30.30
_diffrn_reflns_theta_min 1.70
_exptl_absorpt_coefficient_mu 1.744
_exptl_absorpt_correction_T_max 0.515
_exptl_absorpt_correction_T_min 0.440
_exptl_absorpt_correction_type multi-scan
_exptl_absorpt_process_details 'SADABS (Sheldrick, 1996 & Blessing, 1995)'
_exptl_crystal_colour colourless
_exptl_crystal_density_diffrn 2.156
_exptl_crystal_density_meas ?
_exptl_crystal_density_method .
_exptl_crystal_description 'irregular shape'
_exptl_crystal_F_000 588
_exptl_crystal_size_max 0.50
_exptl_crystal_size_mid 0.40
_exptl_crystal_size_min 0.38
_refine_diff_density_max 0.787
_refine_diff_density_min -0.875
_refine_diff_density_rms 0.095
_refine_ls_extinction_method none
_refine_ls_goodness_of_fit_ref 1.036
_refine_ls_hydrogen_treatment refU
_refine_ls_matrix_type full
_refine_ls_number_parameters 299
_refine_ls_number_reflns 5003
_refine_ls_number_restraints 6
_refine_ls_restrained_S_all 1.038
_refine_ls_R_factor_all 0.0277
_refine_ls_R_factor_gt 0.0252
_refine_ls_shift/su_max 0.002
_refine_ls_shift/su_mean 0.000
_refine_ls_structure_factor_coef Fsqd
_refine_ls_weighting_details 'calc w=1/[\s^2^(Fo^2^)+(0.0437P)^2^+0.7695P] where P=(Fo^2^+2Fc^2^)/3'
_refine_ls_weighting_scheme calc
_refine_ls_wR_factor_gt 0.0668
_refine_ls_wR_factor_ref 0.0685
_reflns_number_gt 4708
_reflns_number_total 5003
_reflns_threshold_expression I>2\s(I)
_cod_data_source_file b302544f.txt
_cod_data_source_block (3c)
_cod_original_sg_symbol_H-M P-1
_cod_database_code 7012915

loop_
_symmetry_equiv_pos_as_xyz
'x, y, z'
'-x, -y, -z'

loop_
_atom_site_label
_atom_site_type_symbol
_atom_site_fract_x
_atom_site_fract_y
_atom_site_fract_z
_atom_site_U_iso_or_equiv
_atom_site_adp_type
_atom_site_occupancy
_atom_site_symmetry_multiplicity
_atom_site_calc_flag
_atom_site_refinement_flags
_atom_site_disorder_assembly
_atom_site_disorder_group
Sn Sn 0.277981(14) 0.763541(15) 0.266634(11) 0.01963(5) Uani 1 1 d . . .
Cl1 Cl 0.38129(6) 0.69577(7) 0.43786(4) 0.02986(11) Uani 1 1 d . A .
Cl2 Cl 0.45894(8) 0.91497(7) 0.17424(6) 0.03804(14) Uani 1 1 d . A .
C11 C 0.2960(2) 0.6031(2) 0.14716(17) 0.0206(4) Uani 1 1 d . A .
C12 C 0.2186(2) 0.6429(2) 0.04950(18) 0.0236(4) Uani 1 1 d . . .
C13 C 0.2191(3) 0.5424(3) -0.02737(19) 0.0304(5) Uani 1 1 d . A .
H13 H 0.1654 0.5713 -0.0904 0.040(9) Uiso 1 1 d R . .
C14 C 0.2986(3) 0.4010(3) -0.0100(2) 0.0330(5) Uani 1 1 d . . .
H14 H 0.2970 0.3338 -0.0603 0.041(9) Uiso 1 1 d R A .
C15 C 0.3806(3) 0.3596(3) 0.0829(2) 0.0294(5) Uani 1 1 d . A .
H15 H 0.4369 0.2651 0.0935 0.035(8) Uiso 1 1 d R . .
C16 C 0.3798(2) 0.4590(2) 0.16057(18) 0.0237(4) Uani 1 1 d . . .
C17 C 0.1313(3) 0.7949(3) 0.01681(19) 0.0303(5) Uani 1 1 d D A .
C18 C 0.4743(3) 0.4068(3) 0.2576(2) 0.0313(5) Uani 1 1 d . A .
F11 F 0.1490(5) 0.8982(3) 0.0814(2) 0.0434(8) Uani 0.882(9) 1 d P A 1
F12 F 0.1700(5) 0.8532(3) -0.08555(19) 0.0660(11) Uani 0.882(9) 1 d P A 1
F13 F -0.0226(3) 0.7903(3) 0.0267(5) 0.0779(15) Uani 0.882(9) 1 d P A 1
F11A F 0.0934(16) 0.8723(17) 0.0957(10) 0.025(3) Uiso 0.118(9) 1 d PD A 2
F12A F 0.0174(16) 0.7866(15) -0.0363(11) 0.029(4) Uiso 0.118(9) 1 d PD A 2
F13A F 0.2277(17) 0.8605(17) -0.0513(15) 0.042(5) Uiso 0.118(9) 1 d PD A 2
F14 F 0.5667(2) 0.2791(2) 0.24593(18) 0.0543(5) Uani 1 1 d . . .
F15 F 0.56749(16) 0.50766(18) 0.27119(13) 0.0355(3) Uani 1 1 d . A .
F16 F 0.3869(2) 0.3828(2) 0.35434(14) 0.0413(4) Uani 1 1 d . . .
C21 C 0.0448(2) 0.8575(2) 0.31916(17) 0.0208(4) Uani 1 1 d . A .
C22 C -0.0745(2) 0.7657(2) 0.33856(18) 0.0238(4) Uani 1 1 d . . .
C23 C -0.2272(3) 0.8228(3) 0.3659(2) 0.0335(5) Uani 1 1 d . A .
H23 H -0.3036 0.7595 0.3775 0.051(10) Uiso 1 1 d R . .
C24 C -0.2653(3) 0.9727(3) 0.3759(2) 0.0390(6) Uani 1 1 d . . .
H24 H -0.3675 1.0114 0.3914 0.051(10) Uiso 1 1 d R A .
C25 C -0.1504(3) 1.0653(3) 0.3620(2) 0.0333(5) Uani 1 1 d . A .
H25 H -0.1748 1.1656 0.3717 0.035(8) Uiso 1 1 d R . .
C26 C 0.0020(3) 1.0082(2) 0.33463(18) 0.0247(4) Uani 1 1 d . . .
C27 C -0.0455(3) 0.6004(3) 0.33165(19) 0.0266(4) Uani 1 1 d . A .
C28 C 0.1184(3) 1.1175(3) 0.3215(2) 0.0348(5) Uani 1 1 d . A .
F21 F 0.09805(16) 0.54172(15) 0.35836(13) 0.0304(3) Uani 1 1 d . A .
F22 F -0.14335(19) 0.52327(18) 0.39997(15) 0.0412(4) Uani 1 1 d . . .
F23 F -0.0563(2) 0.56823(19) 0.22859(14) 0.0408(4) Uani 1 1 d . . .
F24 F 0.0722(2) 1.2329(2) 0.3784(2) 0.0648(6) Uani 1 1 d . . .
F25 F 0.25433(18) 1.05514(17) 0.35929(14) 0.0377(3) Uani 1 1 d . A .
F26 F 0.1507(3) 1.1710(2) 0.21465(18) 0.0631(6) Uani 1 1 d . . .

loop_
_atom_site_aniso_label
_atom_site_aniso_U_11
_atom_site_aniso_U_22
_atom_site_aniso_U_33
_atom_site_aniso_U_23
_atom_site_aniso_U_13
_atom_site_aniso_U_12
Sn 0.01912(7) 0.02095(8) 0.01937(8) -0.00238(5) -0.00197(5) -0.00449(5)
Cl1 0.0250(2) 0.0429(3) 0.0227(2) -0.0042(2) -0.00658(18) -0.0043(2)
Cl2 0.0390(3) 0.0338(3) 0.0417(3) -0.0050(2) 0.0116(3) -0.0171(2)
C11 0.0193(8) 0.0217(9) 0.0206(9) -0.0011(7) -0.0019(7) -0.0036(7)
C12 0.0215(9) 0.0269(10) 0.0223(9) -0.0029(8) -0.0012(7) -0.0037(7)
C13 0.0338(11) 0.0370(12) 0.0232(10) -0.0073(9) -0.0027(9) -0.0105(9)
C14 0.0378(12) 0.0327(12) 0.0316(12) -0.0124(10) 0.0043(10) -0.0120(10)
C15 0.0309(11) 0.0223(10) 0.0346(12) -0.0063(9) 0.0064(9) -0.0061(8)
C16 0.0212(9) 0.0227(9) 0.0263(10) -0.0019(8) 0.0001(7) -0.0021(7)
C17 0.0326(11) 0.0350(12) 0.0224(10) 0.0001(9) -0.0093(8) 0.0001(9)
C18 0.0288(11) 0.0266(10) 0.0353(12) 0.0025(9) -0.0048(9) 0.0025(8)
F11 0.067(2) 0.0287(10) 0.0336(10) -0.0050(8) -0.0204(11) 0.0113(11)
F12 0.120(3) 0.0442(12) 0.0195(10) 0.0089(8) 0.0010(13) 0.0200(14)
F13 0.0281(11) 0.0562(14) 0.143(4) 0.0181(17) -0.0267(17) 0.0008(10)
F14 0.0540(10) 0.0372(9) 0.0675(12) -0.0076(8) -0.0216(9) 0.0228(8)
F15 0.0247(6) 0.0446(8) 0.0374(8) -0.0041(6) -0.0080(6) -0.0029(6)
F16 0.0420(8) 0.0460(9) 0.0321(8) 0.0117(7) -0.0071(6) -0.0071(7)
C21 0.0201(8) 0.0226(9) 0.0194(9) -0.0005(7) -0.0031(7) -0.0035(7)
C22 0.0220(9) 0.0285(10) 0.0214(9) -0.0009(8) -0.0032(7) -0.0061(8)
C23 0.0208(10) 0.0431(13) 0.0362(12) -0.0013(10) -0.0030(9) -0.0057(9)
C24 0.0245(11) 0.0432(14) 0.0443(15) -0.0012(11) 0.0008(10) 0.0057(10)
C25 0.0331(12) 0.0307(11) 0.0326(12) -0.0028(9) -0.0012(9) 0.0061(9)
C26 0.0267(10) 0.0229(9) 0.0237(10) -0.0004(8) -0.0027(8) -0.0025(8)
C27 0.0240(9) 0.0303(11) 0.0280(11) -0.0048(8) -0.0016(8) -0.0113(8)
C28 0.0386(13) 0.0232(10) 0.0427(14) -0.0036(10) -0.0020(10) -0.0058(9)
F21 0.0289(7) 0.0237(6) 0.0388(8) -0.0005(5) -0.0053(6) -0.0062(5)
F22 0.0389(8) 0.0364(8) 0.0478(9) 0.0007(7) 0.0096(7) -0.0191(6)
F23 0.0470(9) 0.0481(9) 0.0337(8) -0.0160(7) -0.0077(7) -0.0140(7)
F24 0.0551(11) 0.0318(9) 0.1129(19) -0.0350(11) 0.0022(12) -0.0042(8)
F25 0.0336(7) 0.0350(8) 0.0488(9) -0.0136(7) -0.0056(6) -0.0096(6)
F26 0.0672(13) 0.0631(13) 0.0563(12) 0.0277(10) -0.0099(10) -0.0327(11)

loop_
_atom_type_symbol
_atom_type_description
_atom_type_scat_dispersion_real
_atom_type_scat_dispersion_imag
_atom_type_scat_source
C C 0.0033 0.0016 'International Tables Vol C Tables 4.2.6.8 and 6.1.1.4'
H H 0.0000 0.0000 'International Tables Vol C Tables 4.2.6.8 and 6.1.1.4'
Cl Cl 0.1484 0.1585 'International Tables Vol C Tables 4.2.6.8 and 6.1.1.4'
F F 0.0171 0.0103 'International Tables Vol C Tables 4.2.6.8 and 6.1.1.4'
Sn Sn -0.6537 1.4246 'International Tables Vol C Tables 4.2.6.8 and 6.1.1.4'

loop_
_geom_angle_atom_site_label_1
_geom_angle_atom_site_label_2
_geom_angle_atom_site_label_3
_geom_angle
_geom_angle_site_symmetry_1
_geom_angle_site_symmetry_3
_geom_angle_publ_flag
C21 Sn C11 115.73(7) . . ?
C21 Sn Cl1 100.97(6) . . ?
C11 Sn Cl1 120.66(6) . . ?
C21 Sn Cl2 121.53(6) . . ?
C11 Sn Cl2 98.18(6) . . ?
Cl1 Sn Cl2 100.11(3) . . ?
Cl1 Sn F11 168.26(5) . . ?
Cl1 Sn F11A 165.8(2) . . ?
Cl2 Sn F21 169.33(3) . . ?
C11 Sn F25 160.69(6) . . ?
C21 Sn F15 153.92(6) . . ?
C12 C11 C16 116.32(19) . . ?
C12 C11 Sn 119.05(15) . . ?
C16 C11 Sn 124.63(15) . . ?
C13 C12 C11 121.8(2) . . ?
C13 C12 C17 114.0(2) . . ?
C11 C12 C17 124.21(19) . . ?
C14 C13 C12 120.3(2) . . ?
C14 C13 H13 119.9 . . ?
C12 C13 H13 119.8 . . ?
C13 C14 C15 119.7(2) . . ?
C13 C14 H14 120.2 . . ?
C15 C14 H14 120.2 . . ?
C14 C15 C16 120.4(2) . . ?
C14 C15 H15 119.7 . . ?
C16 C15 H15 119.9 . . ?
C15 C16 C11 121.5(2) . . ?
C15 C16 C18 117.1(2) . . ?
C11 C16 C18 121.4(2) . . ?
F11A C17 F12A 111.6(8) . . ?
F11A C17 F13A 107.8(8) . . ?
F12A C17 F13A 106.9(8) . . ?
F12 C17 F11 105.6(2) . . ?
F12 C17 F13 107.6(3) . . ?
F11 C17 F13 103.7(3) . . ?
F11A C17 C12 114.8(7) . . ?
F12A C17 C12 111.8(6) . . ?
F13A C17 C12 103.1(8) . . ?
F12 C17 C12 113.4(2) . . ?
F11 C17 C12 114.23(19) . . ?
F13 C17 C12 111.7(2) . . ?
F14 C18 F16 106.8(2) . . ?
F14 C18 F15 106.0(2) . . ?
F16 C18 F15 106.6(2) . . ?
F14 C18 C16 112.6(2) . . ?
F16 C18 C16 112.49(19) . . ?
F15 C18 C16 111.82(19) . . ?
C17 F11 Sn 109.63(14) . . ?
C17 F11A Sn 108.9(8) . . ?
C18 F15 Sn 89.81(12) . . ?
C26 C21 C22 116.00(19) . . ?
C26 C21 Sn 124.14(15) . . ?
C22 C21 Sn 119.86(15) . . ?
C23 C22 C21 121.9(2) . . ?
C23 C22 C27 115.9(2) . . ?
C21 C22 C27 122.28(19) . . ?
C24 C23 C22 120.3(2) . . ?
C24 C23 H23 119.8 . . ?
C22 C23 H23 119.9 . . ?
C23 C24 C25 119.6(2) . . ?
C23 C24 H24 120.2 . . ?
C25 C24 H24 120.2 . . ?
C24 C25 C26 120.1(2) . . ?
C24 C25 H25 120.0 . . ?
C26 C25 H25 119.9 . . ?
C25 C26 C21 122.1(2) . . ?
C25 C26 C28 116.1(2) . . ?
C21 C26 C28 121.8(2) . . ?
F22 C27 F23 106.75(18) . . ?
F22 C27 F21 106.60(19) . . ?
F23 C27 F21 106.00(19) . . ?
F22 C27 C22 112.84(19) . . ?
F23 C27 C22 112.5(2) . . ?
F21 C27 C22 111.68(17) . . ?
F24 C28 F26 108.4(2) . . ?
F24 C28 F25 105.5(2) . . ?
F26 C28 F25 105.7(2) . . ?
F24 C28 C26 112.5(2) . . ?
F26 C28 C26 111.8(2) . . ?
F25 C28 C26 112.5(2) . . ?
C27 F21 Sn 103.47(12) . . ?
C28 F25 Sn 98.12(13) . . ?

loop_
_geom_bond_atom_site_label_1
_geom_bond_atom_site_label_2
_geom_bond_distance
_geom_bond_site_symmetry_2
_geom_bond_publ_flag
Sn C21 2.177(2) . ?
Sn C11 2.183(2) . ?
Sn Cl1 2.3266(7) . ?
Sn Cl2 2.3372(7) . ?
Sn F11 2.686(2) . ?
Sn F11A 2.757(15) . ?
Sn F21 2.7684(14) . ?
Sn F25 3.0017(16) . ?
Sn F15 3.2027(16) . ?
C11 C12 1.408(3) . ?
C11 C16 1.409(3) . ?
C12 C13 1.398(3) . ?
C12 C17 1.508(3) . ?
C13 C14 1.376(4) . ?
C13 H13 0.9288 . ?
C14 C15 1.382(4) . ?
C14 H14 0.9278 . ?
C15 C16 1.398(3) . ?
C15 H15 0.9294 . ?
C16 C18 1.498(3) . ?
C17 F11A 1.261(10) . ?
C17 F12A 1.262(10) . ?
C17 F13A 1.268(10) . ?
C17 F12 1.310(3) . ?
C17 F11 1.344(3) . ?
C17 F13 1.351(3) . ?
C18 F14 1.339(3) . ?
C18 F16 1.342(3) . ?
C18 F15 1.348(3) . ?
C21 C26 1.405(3) . ?
C21 C22 1.407(3) . ?
C22 C23 1.395(3) . ?
C22 C27 1.503(3) . ?
C23 C24 1.378(4) . ?
C23 H23 0.9296 . ?
C24 C25 1.383(4) . ?
C24 H24 0.9284 . ?
C25 C26 1.392(3) . ?
C25 H25 0.9299 . ?
C26 C28 1.502(3) . ?
C27 F22 1.330(3) . ?
C27 F23 1.343(3) . ?
C27 F21 1.353(3) . ?
C28 F24 1.334(3) . ?
C28 F26 1.336(3) . ?
C28 F25 1.347(3) . ?

loop_
_geom_torsion_atom_site_label_1
_geom_torsion_atom_site_label_2
_geom_torsion_atom_site_label_3
_geom_torsion_atom_site_label_4
_geom_torsion
_geom_torsion_site_symmetry_1
_geom_torsion_site_symmetry_2
_geom_torsion_site_symmetry_3
_geom_torsion_site_symmetry_4
_geom_torsion_publ_flag
C11 C12 C17 F11 8.2(4) . . . . ?
C21 C22 C27 F21 29.4(3) . . . . ?
C11 C16 C18 F15 -49.4(3) . . . . ?
C21 C26 C28 F25 -37.0(3) . . . . ?
C12 C11 Sn Cl1 173.51(13) . . . . ?
C12 C11 Sn Cl2 -79.54(16) . . . . ?
C12 C11 Sn C21 51.43(18) . . . . ?
C22 C21 Sn Cl1 -92.64(16) . . . . ?
C22 C21 Sn Cl2 158.17(14) . . . . ?
C22 C21 Sn C11 39.43(18) . . . . ?
